data_2016250
loop_
_publ_author_name
'E Yang'
'Xu-Chun Song'
'Li-Hua Wang'
'You-Dan Lin'

_publ_section_title
<i>catena</i>-Poly[[aqua(1,10-phenanthroline-\k^2^<i>N</i>,<i>N</i>')zinc(II)]-\m-5-[4-(hydroxymethyl)benzyloxy]isophthalato-\k^3^<i>O</i>^1^,<i>O</i>^1'^:<i>O</i>^3^-[aqua(1,10-phenanthroline-\k^2^<i>N</i>,<i>N</i>')zinc(II)]-\m-5-[4-(hydroxymethyl)benzyloxy]isophthalato-\k^2^<i>O</i>^1^:<i>O</i>^3^]
_journal_coeditor_code FG3050
_journal_issue 11
_journal_name_full 'Acta Crystallographica Section C'
_journal_page_first m481
_journal_page_last m483
_journal_paper_doi 10.1107/S0108270107046240
_journal_volume 63
_journal_year 2007
_chemical_formula_iupac '[Zn2 (C16 H12 O6)2 (C12 H8 N2)2 (H2 O)2]'
_chemical_formula_moiety 'C56 H44 N4 O14 Zn2'
_chemical_formula_sum 'C56 H44 N4 O14 Zn2'
_chemical_formula_weight 1127.73
_chemical_name_systematic
;
catena-Poly[[aqua(1,10-phenanthroline-\k^2^N,N')zinc(II)]-
\m-5-[4-(hydroxymethyl)benzyloxy]isophthalato-\k^3^O^1^,O^1'^:O^3^-
[aqua(1,10-phenanthroline-\k^2^N,N')zinc(II)]-
\m-5-[4-(hydroxymethyl)benzyloxy]isophthalato-\k^2^O^1^:O^3^]
;
_space_group_IT_number 2
_symmetry_cell_setting triclinic
_symmetry_space_group_name_Hall '-P 1'
_symmetry_space_group_name_H-M 'P -1'
_atom_sites_solution_hydrogens geom
_atom_sites_solution_primary direct
_atom_sites_solution_secondary difmap
_audit_creation_method SHELXL97
_cell_angle_alpha 105.2220(10)
_cell_angle_beta 92.6320(10)
_cell_angle_gamma 103.8860(10)
_cell_formula_units_Z 2
_cell_length_a 10.6016(2)
_cell_length_b 12.2791(3)
_cell_length_c 19.6827(5)
_cell_measurement_reflns_used 5392
_cell_measurement_temperature 263(2)
_cell_measurement_theta_max 25.03
_cell_measurement_theta_min 1.08
_cell_volume 2383.82(10)
_computing_cell_refinement 'SAINT (Siemens,1996)'
_computing_data_collection 'SMART (Siemens, 1996)'
_computing_data_reduction 'SAINT (Siemens,1996)'
_computing_molecular_graphics
;
DIAMOND (Version 2.1c; Bergerhoff <i>et al.</i>,  1996)
;
_computing_publication_material 'SHELXTL (Siemens, 1996)'
_computing_structure_refinement 'SHELXL97 (Sheldrick, 1997)'
_computing_structure_solution 'SHELXS97 (Sheldrick, 1997)'
_diffrn_ambient_temperature 263(2)
_diffrn_measured_fraction_theta_full 0.990
_diffrn_measured_fraction_theta_max 0.990
_diffrn_measurement_device_type 'Siemens SMART 1K CCD area-detector'
_diffrn_measurement_method '\f and \w'
_diffrn_radiation_monochromator graphite
_diffrn_radiation_source 'fine-focus sealed tube'
_diffrn_radiation_type MoK\a
_diffrn_radiation_wavelength 0.71073
_diffrn_reflns_av_R_equivalents 0.0360
_diffrn_reflns_av_sigmaI/netI 0.0564
_diffrn_reflns_limit_h_max 8
_diffrn_reflns_limit_h_min -12
_diffrn_reflns_limit_k_max 14
_diffrn_reflns_limit_k_min -14
_diffrn_reflns_limit_l_max 23
_diffrn_reflns_limit_l_min -23
_diffrn_reflns_number 12481
_diffrn_reflns_theta_full 25.03
_diffrn_reflns_theta_max 25.03
_diffrn_reflns_theta_min 1.08
_diffrn_standards_number 0
_exptl_absorpt_coefficient_mu 1.084
_exptl_absorpt_correction_T_max 0.8990
_exptl_absorpt_correction_T_min 0.7726
_exptl_absorpt_correction_type multi-scan
_exptl_absorpt_process_details '(SADABS; Sheldrick, 1996)'
_exptl_crystal_colour yellow
_exptl_crystal_density_diffrn 1.566
_exptl_crystal_density_method 'not measured'
_exptl_crystal_description prism
_exptl_crystal_F_000 1156
_exptl_crystal_size_max 0.30
_exptl_crystal_size_mid 0.20
_exptl_crystal_size_min 0.10
_refine_diff_density_max 0.598
_refine_diff_density_min -0.688
_refine_ls_extinction_method none
_refine_ls_goodness_of_fit_ref 1.084
_refine_ls_hydrogen_treatment mixed
_refine_ls_matrix_type full
_refine_ls_number_parameters 693
_refine_ls_number_reflns 8350
_refine_ls_number_restraints 0
_refine_ls_restrained_S_all 1.084
_refine_ls_R_factor_all 0.1099
_refine_ls_R_factor_gt 0.0798
_refine_ls_shift/su_max 0.000
_refine_ls_shift/su_mean 0.000
_refine_ls_structure_factor_coef Fsqd
_refine_ls_weighting_details 'calc w = 1/[\s^2^(Fo^2^)+(0.0526P)^2^+16.9982P] where P=(Fo^2^+2Fc^2^)/3'
_refine_ls_weighting_scheme calc
_refine_ls_wR_factor_gt 0.1758
_refine_ls_wR_factor_ref 0.2002
_reflns_number_gt 6518
_reflns_number_total 8350
_reflns_threshold_expression I>2\s(I)
_cod_data_source_file fg3050.cif
_cod_data_source_block I
_cod_depositor_comments
;
The following automatic conversions were performed:
'_geom_bond_publ_flag' value 'Yes' changed to 'yes' according to
'/home/saulius/struct/CIF-dictionaries/cif_core.dic' dictionary named
'cif_core.dic' version 2.4.1 from 2010-06-29 (11 times).

Automatic conversion script
Id: cif_fix_enum 1527 2010-12-29 10:47:43Z saulius 

The following automatic conversions were performed:

'_geom_bond_publ_flag' value 'Yes' changed to 'yes' according to
/home/saulius/struct/CIF-dictionaries/cif_core.dic dictionary named
'cif_core.dic' version 2.4.1 from 2010-06-29 (11 times).

Automatic conversion script
Id: cif_fix_values 1715 2011-07-08 13:25:40Z adriana 
;
_cod_database_code 2016250
_cod_database_fobs_code 2016250

loop_
_symmetry_equiv_pos_as_xyz
'x, y, z'
'-x, -y, -z'

loop_
_atom_site_type_symbol
_atom_site_label
_atom_site_fract_x
_atom_site_fract_y
_atom_site_fract_z
_atom_site_U_iso_or_equiv
_atom_site_adp_type
_atom_site_calc_flag
_atom_site_refinement_flags
_atom_site_occupancy
Zn Zn1 0.63125(7) 1.48016(7) 0.70015(4) 0.0282(2) Uani d . 1
Zn Zn2 0.63680(8) 0.97569(7) 0.18555(4) 0.0293(2) Uani d . 1
N N1 0.8383(5) 1.0610(5) 0.1896(3) 0.0339(13) Uani d . 1
N N2 0.7366(5) 0.8842(5) 0.2441(3) 0.0370(13) Uani d . 1
N N3 0.7507(6) 1.3952(5) 0.7539(3) 0.0394(14) Uani d . 1
N N4 0.8258(5) 1.5617(5) 0.6882(3) 0.0330(13) Uani d . 1
O O1W 0.5801(5) 1.1057(4) 0.1475(3) 0.0437(12) Uani d . 1
H H1c 0.5648 1.1551 0.1808 0.065 Uiso calc R 1
H H1d 0.503(9) 1.082(8) 0.109(5) 0.08(3) Uiso d . 1
O O1 -0.3751(5) -0.0002(5) -0.0376(3) 0.0512(14) Uani d . 1
H H1 -0.3814 -0.0319 -0.0056 0.077 Uiso calc R 1
O O2W 0.5530(5) 1.5972(5) 0.6575(3) 0.0479(13) Uani d . 1
H H2C 0.4968 1.5593 0.6242 0.072 Uiso calc R 1
H H2D 0.526(10) 1.653(9) 0.684(5) 0.09(4) Uiso d . 1
O O2 -0.3546(5) 0.5365(5) 0.4586(3) 0.0543(14) Uani d . 1
H H2A -0.3686 0.5032 0.4896 0.082 Uiso calc R 1
O O3 0.6673(6) 0.6400(5) -0.1768(3) 0.0647(18) Uani d . 1
O O4 0.5108(5) 0.4806(5) -0.2237(2) 0.0457(13) Uani d . 1
O O5 0.2704(5) 0.9374(4) 0.4612(3) 0.0454(13) Uani d . 1
O O6 0.2302(4) 0.4257(4) -0.0370(2) 0.0399(12) Uani d . 1
O O7 0.5578(6) 1.2102(5) 0.2881(3) 0.0543(15) Uani d . 1
O O8 0.5509(6) 1.0224(4) 0.2742(3) 0.0494(14) Uani d . 1
O O9 0.6426(5) 1.4194(4) 0.5551(2) 0.0464(13) Uani d . 1
O O10 0.5319(5) 1.3324(4) 0.6270(2) 0.0394(12) Uani d . 1
O O11 0.4969(5) 0.8197(4) 0.1316(2) 0.0449(13) Uani d . 1
O O12 0.6428(5) 0.8862(4) 0.0670(2) 0.0418(12) Uani d . 1
C C1 -0.1462(7) 0.1111(6) -0.0345(4) 0.0361(16) Uani d . 1
C C2 -0.0211(7) 0.1088(6) -0.0467(4) 0.0428(18) Uani d . 1
H H2B -0.0040 0.0380 -0.0692 0.051 Uiso calc R 1
C C3 0.0809(7) 0.2095(6) -0.0264(4) 0.0388(16) Uani d . 1
H H3 0.1654 0.2059 -0.0355 0.047 Uiso calc R 1
C C4 0.0573(7) 0.3169(6) 0.0076(3) 0.0337(15) Uani d . 1
C C5 -0.0693(7) 0.3173(6) 0.0213(4) 0.0384(16) Uani d . 1
H H5 -0.0872 0.3872 0.0448 0.046 Uiso calc R 1
C C6 -0.1708(7) 0.2149(6) 0.0006(4) 0.0413(17) Uani d . 1
H H6 -0.2552 0.2169 0.0106 0.050 Uiso calc R 1
C C7 -0.2556(8) -0.0019(7) -0.0646(5) 0.057(2) Uani d . 1
H H7A -0.2695 -0.0173 -0.1157 0.068 Uiso calc R 1
H H7B -0.2268 -0.0661 -0.0550 0.068 Uiso calc R 1
C C8 0.1685(7) 0.4254(6) 0.0262(3) 0.0353(16) Uani d . 1
H H8A 0.1362 0.4945 0.0418 0.042 Uiso calc R 1
H H8B 0.2299 0.4244 0.0640 0.042 Uiso calc R 1
C C9 0.5012(6) 0.5871(6) -0.1053(3) 0.0290(14) Uani d . 1
C C10 0.5482(6) 0.6885(6) -0.0496(3) 0.0319(15) Uani d . 1
H H10 0.6175 0.7478 -0.0544 0.038 Uiso calc R 1
C C11 0.4912(6) 0.7010(5) 0.0131(3) 0.0276(14) Uani d . 1
C C12 0.3854(6) 0.6142(5) 0.0204(3) 0.0292(14) Uani d . 1
H H12 0.3474 0.6229 0.0625 0.035 Uiso calc R 1
C C13 0.3370(6) 0.5134(6) -0.0364(3) 0.0288(14) Uani d . 1
C C14 0.3975(6) 0.4996(6) -0.0977(3) 0.0292(14) Uani d . 1
H H14 0.3682 0.4307 -0.1343 0.035 Uiso calc R 1
C C15 0.5653(7) 0.5709(6) -0.1724(3) 0.0371(16) Uani d . 1
C C16 0.5470(6) 0.8082(6) 0.0738(4) 0.0327(15) Uani d . 1
C C17 0.8880(8) 1.1430(6) 0.1590(4) 0.0411(17) Uani d . 1
H H17 0.8309 1.1685 0.1334 0.049 Uiso calc R 1
C C18 1.0226(8) 1.1933(6) 0.1633(4) 0.046(2) Uani d . 1
H H18 1.0534 1.2496 0.1401 0.056 Uiso calc R 1
C C19 1.1086(8) 1.1587(7) 0.2019(4) 0.0459(19) Uani d . 1
H H19 1.1981 1.1927 0.2062 0.055 Uiso calc R 1
C C20 1.0590(7) 1.0705(6) 0.2351(4) 0.0402(17) Uani d . 1
C C21 1.1385(8) 1.0292(8) 0.2765(4) 0.053(2) Uani d . 1
H H21 1.2285 1.0616 0.2829 0.063 Uiso calc R 1
C C22 1.0880(8) 0.9433(7) 0.3074(4) 0.050(2) Uani d . 1
H H22 1.1430 0.9184 0.3347 0.059 Uiso calc R 1
C C23 0.9485(7) 0.8914(6) 0.2973(4) 0.0393(17) Uani d . 1
C C24 0.8906(8) 0.8004(7) 0.3259(4) 0.050(2) Uani d . 1
H H24 0.9414 0.7713 0.3529 0.060 Uiso calc R 1
C C25 0.7585(8) 0.7558(7) 0.3135(4) 0.050(2) Uani d . 1
H H25 0.7175 0.6966 0.3326 0.060 Uiso calc R 1
C C26 0.6857(8) 0.7995(7) 0.2721(4) 0.0477(19) Uani d . 1
H H26 0.5957 0.7673 0.2637 0.057 Uiso calc R 1
C C27 0.8685(6) 0.9308(5) 0.2571(3) 0.0310(15) Uani d . 1
C C28 0.9221(6) 1.0230(6) 0.2260(3) 0.0313(15) Uani d . 1
C C29 -0.1206(7) 0.6371(6) 0.4644(4) 0.0413(17) Uani d . 1
C C30 0.0053(7) 0.6274(6) 0.4551(4) 0.0397(17) Uani d . 1
H H30 0.0187 0.5543 0.4345 0.048 Uiso calc R 1
C C31 0.1103(7) 0.7231(6) 0.4755(4) 0.0440(18) Uani d . 1
H H31 0.1939 0.7142 0.4687 0.053 Uiso calc R 1
C C32 0.0937(7) 0.8343(6) 0.5066(4) 0.0369(16) Uani d . 1
C C33 -0.0307(7) 0.8437(6) 0.5174(4) 0.0425(17) Uani d . 1
H H33 -0.0439 0.9165 0.5389 0.051 Uiso calc R 1
C C34 -0.1376(7) 0.7458(7) 0.4967(4) 0.0440(18) Uani d . 1
H H34 -0.2211 0.7539 0.5048 0.053 Uiso calc R 1
C C35 -0.2342(8) 0.5275(7) 0.4347(5) 0.053(2) Uani d . 1
H H35A -0.2442 0.5091 0.3834 0.063 Uiso calc R 1
H H35B -0.2116 0.4626 0.4471 0.063 Uiso calc R 1
C C36 0.2112(8) 0.9385(6) 0.5255(4) 0.0425(18) Uani d . 1
H H36A 0.1847 1.0102 0.5429 0.051 Uiso calc R 1
H H36B 0.2720 0.9324 0.5618 0.051 Uiso calc R 1
C C37 0.4962(6) 1.1249(6) 0.3819(3) 0.0309(14) Uani d . 1
C C38 0.5412(6) 1.2263(6) 0.4379(3) 0.0323(15) Uani d . 1
H H38 0.5953 1.2928 0.4303 0.039 Uiso calc R 1
C C39 0.5053(6) 1.2282(5) 0.5048(3) 0.0297(14) Uani d . 1
C C40 0.4156(6) 1.1330(6) 0.5158(3) 0.0322(15) Uani d . 1
H H40 0.3898 1.1353 0.5606 0.039 Uiso calc R 1
C C41 0.3647(6) 1.0339(6) 0.4586(3) 0.0329(15) Uani d . 1
C C42 0.4105(6) 1.0285(6) 0.3932(3) 0.0309(15) Uani d . 1
H H42 0.3834 0.9594 0.3565 0.037 Uiso calc R 1
C C43 0.5382(6) 1.1205(6) 0.3088(3) 0.0331(15) Uani d . 1
C C44 0.5642(7) 1.3356(6) 0.5661(3) 0.0338(15) Uani d . 1
C C45 0.7122(10) 1.3107(8) 0.7861(4) 0.060(2) Uani d . 1
H H45 0.6231 1.2770 0.7837 0.072 Uiso calc R 1
C C46 0.7972(11) 1.2714(9) 0.8224(5) 0.067(3) Uani d . 1
H H46 0.7659 1.2115 0.8429 0.080 Uiso calc R 1
C C47 0.9258(11) 1.3206(9) 0.8279(4) 0.068(3) Uani d . 1
H H47 0.9837 1.2961 0.8536 0.082 Uiso calc R 1
C C48 0.9745(9) 1.4084(8) 0.7955(4) 0.053(2) Uani d . 1
C C49 1.1082(10) 1.4668(10) 0.7971(5) 0.073(3) Uani d . 1
H H49 1.1708 1.4475 0.8230 0.088 Uiso calc R 1
C C50 1.1486(8) 1.5482(9) 0.7633(5) 0.066(3) Uani d . 1
H H50 1.2377 1.5822 0.7655 0.079 Uiso calc R 1
C C51 1.0560(7) 1.5836(7) 0.7236(4) 0.0444(19) Uani d . 1
C C52 1.0886(8) 1.6664(7) 0.6858(4) 0.054(2) Uani d . 1
H H52 1.1761 1.7030 0.6852 0.064 Uiso calc R 1
C C53 0.9937(9) 1.6935(7) 0.6500(4) 0.056(2) Uani d . 1
H H53 1.0153 1.7476 0.6243 0.067 Uiso calc R 1
C C54 0.8629(8) 1.6388(6) 0.6525(4) 0.0433(18) Uani d . 1
H H54 0.7985 1.6577 0.6277 0.052 Uiso calc R 1
C C55 0.9218(7) 1.5318(6) 0.7225(3) 0.0381(17) Uani d . 1
C C56 0.8807(7) 1.4431(7) 0.7584(4) 0.0411(17) Uani d . 1

loop_
_atom_site_aniso_label
_atom_site_aniso_U_11
_atom_site_aniso_U_22
_atom_site_aniso_U_33
_atom_site_aniso_U_12
_atom_site_aniso_U_13
_atom_site_aniso_U_23
Zn1 0.0282(4) 0.0305(4) 0.0204(4) 0.0017(3) 0.0038(3) 0.0032(3)
Zn2 0.0312(4) 0.0271(4) 0.0220(4) 0.0028(3) -0.0002(3) -0.0015(3)
N1 0.040(3) 0.033(3) 0.023(3) 0.003(3) 0.003(2) 0.004(2)
N2 0.032(3) 0.034(3) 0.043(3) 0.002(3) 0.003(3) 0.012(3)
N3 0.045(4) 0.044(4) 0.031(3) 0.011(3) 0.008(3) 0.012(3)
N4 0.034(3) 0.030(3) 0.029(3) 0.000(2) 0.003(2) 0.006(2)
O1W 0.056(3) 0.045(3) 0.031(3) 0.019(3) 0.003(2) 0.007(2)
O1 0.039(3) 0.059(4) 0.054(3) 0.003(3) 0.006(2) 0.021(3)
O2W 0.057(3) 0.045(3) 0.042(3) 0.024(3) 0.000(3) 0.004(2)
O2 0.039(3) 0.059(4) 0.065(4) 0.007(3) 0.005(3) 0.024(3)
O3 0.057(4) 0.069(4) 0.045(3) -0.019(3) 0.022(3) 0.008(3)
O4 0.048(3) 0.056(3) 0.024(2) 0.009(3) 0.007(2) -0.002(2)
O5 0.048(3) 0.036(3) 0.038(3) -0.010(2) 0.014(2) 0.003(2)
O6 0.036(3) 0.038(3) 0.033(3) -0.008(2) 0.010(2) 0.004(2)
O7 0.083(4) 0.040(3) 0.043(3) 0.019(3) 0.024(3) 0.012(2)
O8 0.080(4) 0.036(3) 0.040(3) 0.027(3) 0.026(3) 0.009(2)
O9 0.044(3) 0.044(3) 0.034(3) -0.008(2) 0.009(2) 0.000(2)
O10 0.050(3) 0.040(3) 0.022(2) 0.007(2) 0.001(2) 0.002(2)
O11 0.056(3) 0.038(3) 0.027(2) -0.002(2) 0.003(2) -0.001(2)
O12 0.041(3) 0.032(3) 0.038(3) -0.002(2) 0.002(2) -0.003(2)
C1 0.034(4) 0.040(4) 0.035(4) 0.000(3) 0.003(3) 0.019(3)
C2 0.037(4) 0.037(4) 0.050(4) 0.003(3) 0.008(3) 0.010(3)
C3 0.032(4) 0.046(4) 0.039(4) 0.010(3) 0.009(3) 0.012(3)
C4 0.038(4) 0.037(4) 0.026(3) 0.004(3) 0.003(3) 0.015(3)
C5 0.039(4) 0.034(4) 0.046(4) 0.013(3) 0.010(3) 0.014(3)
C6 0.027(4) 0.046(4) 0.054(5) 0.008(3) 0.009(3) 0.019(4)
C7 0.055(5) 0.049(5) 0.057(5) -0.001(4) 0.012(4) 0.012(4)
C8 0.039(4) 0.032(4) 0.029(3) -0.001(3) 0.006(3) 0.007(3)
C9 0.030(3) 0.036(4) 0.018(3) 0.008(3) 0.003(2) 0.005(3)
C10 0.029(3) 0.035(4) 0.027(3) 0.001(3) 0.004(3) 0.006(3)
C11 0.030(3) 0.026(3) 0.022(3) 0.006(3) -0.002(3) 0.002(2)
C12 0.037(4) 0.030(3) 0.021(3) 0.009(3) 0.006(3) 0.007(3)
C13 0.026(3) 0.034(4) 0.024(3) 0.005(3) 0.005(3) 0.006(3)
C14 0.024(3) 0.032(3) 0.026(3) 0.002(3) -0.001(2) 0.002(3)
C15 0.033(4) 0.049(4) 0.027(3) 0.007(3) 0.006(3) 0.009(3)
C16 0.033(4) 0.028(3) 0.036(4) 0.009(3) -0.001(3) 0.007(3)
C17 0.053(5) 0.040(4) 0.030(4) 0.009(4) 0.005(3) 0.013(3)
C18 0.062(5) 0.029(4) 0.043(4) 0.003(4) 0.024(4) 0.007(3)
C19 0.042(4) 0.042(4) 0.047(4) 0.002(3) 0.014(4) 0.008(4)
C20 0.037(4) 0.042(4) 0.033(4) 0.001(3) 0.007(3) 0.003(3)
C21 0.031(4) 0.072(6) 0.056(5) 0.013(4) 0.004(4) 0.018(4)
C22 0.041(4) 0.062(5) 0.045(4) 0.015(4) -0.004(3) 0.015(4)
C23 0.037(4) 0.048(4) 0.034(4) 0.011(3) 0.007(3) 0.013(3)
C24 0.055(5) 0.057(5) 0.049(5) 0.019(4) 0.008(4) 0.027(4)
C25 0.055(5) 0.039(4) 0.060(5) 0.007(4) 0.020(4) 0.024(4)
C26 0.037(4) 0.041(4) 0.062(5) -0.001(3) 0.008(4) 0.020(4)
C27 0.034(4) 0.030(3) 0.024(3) 0.006(3) 0.005(3) 0.001(3)
C28 0.033(4) 0.036(4) 0.021(3) 0.005(3) 0.003(3) 0.005(3)
C29 0.050(5) 0.040(4) 0.037(4) 0.003(3) 0.006(3) 0.024(3)
C30 0.037(4) 0.035(4) 0.044(4) 0.008(3) 0.010(3) 0.006(3)
C31 0.039(4) 0.038(4) 0.053(5) 0.007(3) 0.011(3) 0.011(3)
C32 0.036(4) 0.039(4) 0.040(4) 0.011(3) 0.006(3) 0.018(3)
C33 0.048(5) 0.038(4) 0.048(4) 0.016(3) 0.013(4) 0.019(3)
C34 0.039(4) 0.048(5) 0.054(5) 0.016(4) 0.013(3) 0.024(4)
C35 0.046(5) 0.047(5) 0.061(5) 0.001(4) 0.011(4) 0.016(4)
C36 0.053(5) 0.037(4) 0.035(4) 0.006(3) 0.009(3) 0.009(3)
C37 0.029(3) 0.040(4) 0.021(3) 0.010(3) 0.003(3) 0.003(3)
C38 0.027(3) 0.037(4) 0.026(3) 0.002(3) 0.002(3) 0.003(3)
C39 0.033(3) 0.030(3) 0.026(3) 0.013(3) 0.006(3) 0.002(3)
C40 0.035(4) 0.040(4) 0.027(3) 0.017(3) 0.012(3) 0.010(3)
C41 0.031(4) 0.035(4) 0.028(3) 0.003(3) 0.006(3) 0.005(3)
C42 0.034(4) 0.029(3) 0.023(3) 0.009(3) 0.000(3) -0.004(3)
C43 0.033(4) 0.031(4) 0.027(3) 0.006(3) 0.001(3) -0.001(3)
C44 0.034(4) 0.035(4) 0.027(3) 0.007(3) 0.004(3) 0.002(3)
C45 0.077(6) 0.060(5) 0.047(5) 0.017(5) 0.014(4) 0.023(4)
C46 0.097(8) 0.068(6) 0.052(5) 0.037(6) 0.017(5) 0.030(5)
C47 0.095(8) 0.090(7) 0.038(5) 0.056(6) 0.001(5) 0.023(5)
C48 0.059(5) 0.067(6) 0.029(4) 0.026(4) 0.002(4) -0.001(4)
C49 0.063(6) 0.100(8) 0.057(6) 0.039(6) -0.011(5) 0.010(6)
C50 0.034(4) 0.096(8) 0.051(5) 0.015(5) -0.008(4) -0.005(5)
C51 0.033(4) 0.052(5) 0.035(4) 0.005(3) 0.003(3) -0.005(3)
C52 0.041(5) 0.054(5) 0.050(5) -0.004(4) 0.017(4) -0.001(4)
C53 0.061(6) 0.052(5) 0.042(4) -0.005(4) 0.017(4) 0.009(4)
C54 0.054(5) 0.039(4) 0.032(4) 0.006(4) 0.005(3) 0.008(3)
C55 0.036(4) 0.046(4) 0.024(3) 0.006(3) 0.005(3) 0.000(3)
C56 0.044(4) 0.052(5) 0.027(3) 0.019(4) 0.004(3) 0.004(3)

loop_
_atom_type_symbol
_atom_type_description
_atom_type_scat_dispersion_real
_atom_type_scat_dispersion_imag
_atom_type_scat_source
C C 0.0033 0.0016 'International Tables Vol C Tables 4.2.6.8 and 6.1.1.4'
H H 0.0000 0.0000 'International Tables Vol C Tables 4.2.6.8 and 6.1.1.4'
Zn Zn 0.3201 1.2651 'International Tables Vol C Tables 4.2.6.8 and 6.1.1.4'
N N 0.0061 0.0033 'International Tables Vol C Tables 4.2.6.8 and 6.1.1.4'
O O 0.0106 0.0060 'International Tables Vol C Tables 4.2.6.8 and 6.1.1.4'

loop_
_geom_angle_atom_site_label_1
_geom_angle_atom_site_label_2
_geom_angle_atom_site_label_3
_geom_angle_site_symmetry_1
_geom_angle_site_symmetry_3
_geom_angle
O10 Zn1 O4 . 1_566 99.6(2)
O10 Zn1 N4 . . 119.6(2)
O4 Zn1 N4 1_566 . 139.1(2)
O10 Zn1 O2W . . 96.3(2)
O4 Zn1 O2W 1_566 . 94.1(2)
N4 Zn1 O2W . . 92.6(2)
O10 Zn1 N3 . . 95.6(2)
O4 Zn1 N3 1_566 . 89.7(2)
N4 Zn1 N3 . . 76.4(2)
O2W Zn1 N3 . . 166.8(2)
O10 Zn1 O3 . 1_566 153.87(18)
O4 Zn1 O3 1_566 1_566 54.26(18)
N4 Zn1 O3 . 1_566 86.08(18)
O2W Zn1 O3 . 1_566 86.4(2)
N3 Zn1 O3 . 1_566 85.5(2)
O10 Zn1 C15 . 1_566 127.1(2)
O4 Zn1 C15 1_566 1_566 27.5(2)
N4 Zn1 C15 . 1_566 112.2(2)
O2W Zn1 C15 . 1_566 91.0(2)
N3 Zn1 C15 . 1_566 86.5(2)
O3 Zn1 C15 1_566 1_566 26.79(18)
O8 Zn2 O11 . . 99.5(2)
O8 Zn2 O1W . . 90.2(2)
O11 Zn2 O1W . . 104.1(2)
O8 Zn2 N1 . . 116.7(2)
O11 Zn2 N1 . . 140.7(2)
O1W Zn2 N1 . . 91.1(2)
O8 Zn2 N2 . . 85.9(2)
O11 Zn2 N2 . . 92.0(2)
O1W Zn2 N2 . . 163.9(2)
N1 Zn2 N2 . . 76.7(2)
O8 Zn2 O12 . . 155.7(2)
O11 Zn2 O12 . . 59.23(17)
O1W Zn2 O12 . . 84.47(19)
N1 Zn2 O12 . . 87.23(18)
N2 Zn2 O12 . . 105.2(2)
O8 Zn2 C16 . . 128.7(2)
O11 Zn2 C16 . . 29.8(2)
O1W Zn2 C16 . . 96.1(2)
N1 Zn2 C16 . . 114.0(2)
N2 Zn2 C16 . . 98.5(2)
O12 Zn2 C16 . . 29.52(19)
C17 N1 C28 . . 118.1(6)
C17 N1 Zn2 . . 126.8(5)
C28 N1 Zn2 . . 115.1(4)
C26 N2 C27 . . 117.5(6)
C26 N2 Zn2 . . 129.1(5)
C27 N2 Zn2 . . 113.1(4)
C45 N3 C56 . . 117.1(7)
C45 N3 Zn1 . . 129.5(6)
C56 N3 Zn1 . . 113.2(5)
C54 N4 C55 . . 117.5(6)
C54 N4 Zn1 . . 126.8(5)
C55 N4 Zn1 . . 115.7(4)
Zn2 O1W H1c . . 109.5
Zn2 O1W H1d . . 120(5)
H1c O1W H1d . . 107.1
C7 O1 H1 . . 109.5
Zn1 O2W H2c . . 109.5
Zn1 O2W H2d . . 123(7)
H2c O2W H2d . . 109.6
C35 O2 H2A . . 109.5
C15 O3 Zn1 . 1_544 78.0(4)
C15 O4 Zn1 . 1_544 105.8(4)
C41 O5 C36 . . 119.1(5)
C13 O6 C8 . . 120.1(5)
C43 O8 Zn2 . . 131.0(5)
C44 O10 Zn1 . . 109.7(4)
C16 O11 Zn2 . . 94.8(4)
C16 O12 Zn2 . . 85.3(4)
C2 C1 C6 . . 119.3(7)
C2 C1 C7 . . 118.2(7)
C6 C1 C7 . . 122.3(7)
C1 C2 C3 . . 121.4(7)
C1 C2 H2B . . 119.3
C3 C2 H2B . . 119.3
C2 C3 C4 . . 120.2(7)
C2 C3 H3 . . 119.9
C4 C3 H3 . . 119.9
C5 C4 C3 . . 117.7(6)
C5 C4 C8 . . 123.2(6)
C3 C4 C8 . . 119.1(6)
C4 C5 C6 . . 121.3(7)
C4 C5 H5 . . 119.4
C6 C5 H5 . . 119.4
C1 C6 C5 . . 120.1(7)
C1 C6 H6 . . 120.0
C5 C6 H6 . . 120.0
O1 C7 C1 . . 114.8(7)
O1 C7 H7A . . 108.6
C1 C7 H7A . . 108.6
O1 C7 H7B . . 108.6
C1 C7 H7B . . 108.6
H7A C7 H7B . . 107.5
O6 C8 C4 . . 106.2(5)
O6 C8 H8A . . 110.5
C4 C8 H8A . . 110.5
O6 C8 H8B . . 110.5
C4 C8 H8B . . 110.5
H8A C8 H8B . . 108.7
C14 C9 C10 . . 119.6(6)
C14 C9 C15 . . 120.2(6)
C10 C9 C15 . . 120.2(6)
C11 C10 C9 . . 119.8(6)
C11 C10 H10 . . 120.1
C9 C10 H10 . . 120.1
C10 C11 C12 . . 120.6(5)
C10 C11 C16 . . 119.2(6)
C12 C11 C16 . . 120.2(6)
C11 C12 C13 . . 119.2(6)
C11 C12 H12 . . 120.4
C13 C12 H12 . . 120.4
O6 C13 C14 . . 115.7(5)
O6 C13 C12 . . 124.5(5)
C14 C13 C12 . . 119.8(6)
C13 C14 C9 . . 120.9(6)
C13 C14 H14 . . 119.6
C9 C14 H14 . . 119.6
O3 C15 O4 . . 121.8(6)
O3 C15 C9 . . 121.1(6)
O4 C15 C9 . . 117.0(6)
O3 C15 Zn1 . 1_544 75.2(4)
O4 C15 Zn1 . 1_544 46.7(3)
C9 C15 Zn1 . 1_544 163.2(5)
O12 C16 O11 . . 120.5(6)
O12 C16 C11 . . 119.9(6)
O11 C16 C11 . . 119.7(6)
O12 C16 Zn2 . . 65.2(3)
O11 C16 Zn2 . . 55.5(3)
C11 C16 Zn2 . . 173.8(5)
N1 C17 C18 . . 123.1(7)
N1 C17 H17 . . 118.4
C18 C17 H17 . . 118.4
C19 C18 C17 . . 119.5(7)
C19 C18 H18 . . 120.2
C17 C18 H18 . . 120.2
C18 C19 C20 . . 118.9(7)
C18 C19 H19 . . 120.5
C20 C19 H19 . . 120.5
C21 C20 C28 . . 119.2(7)
C21 C20 C19 . . 123.6(7)
C28 C20 C19 . . 117.2(7)
C22 C21 C20 . . 122.3(7)
C22 C21 H21 . . 118.8
C20 C21 H21 . . 118.8
C21 C22 C23 . . 119.4(7)
C21 C22 H22 . . 120.3
C23 C22 H22 . . 120.3
C27 C23 C24 . . 118.4(7)
C27 C23 C22 . . 119.2(7)
C24 C23 C22 . . 122.4(7)
C25 C24 C23 . . 118.6(7)
C25 C24 H24 . . 120.7
C23 C24 H24 . . 120.7
C24 C25 C26 . . 119.3(7)
C24 C25 H25 . . 120.4
C26 C25 H25 . . 120.4
N2 C26 C25 . . 123.8(7)
N2 C26 H26 . . 118.1
C25 C26 H26 . . 118.1
N2 C27 C23 . . 122.4(6)
N2 C27 C28 . . 116.7(6)
C23 C27 C28 . . 121.0(6)
N1 C28 C20 . . 123.0(6)
N1 C28 C27 . . 118.2(6)
C20 C28 C27 . . 118.8(6)
C34 C29 C30 . . 118.3(7)
C34 C29 C35 . . 123.5(7)
C30 C29 C35 . . 118.1(7)
C31 C30 C29 . . 121.2(7)
C31 C30 H30 . . 119.4
C29 C30 H30 . . 119.4
C30 C31 C32 . . 120.9(7)
C30 C31 H31 . . 119.6
C32 C31 H31 . . 119.6
C33 C32 C31 . . 118.0(7)
C33 C32 C36 . . 122.7(7)
C31 C32 C36 . . 119.3(6)
C32 C33 C34 . . 121.0(7)
C32 C33 H33 . . 119.5
C34 C33 H33 . . 119.5
C29 C34 C33 . . 120.5(7)
C29 C34 H34 . . 119.7
C33 C34 H34 . . 119.7
O2 C35 C29 . . 115.0(7)
O2 C35 H35A . . 108.5
C29 C35 H35A . . 108.5
O2 C35 H35B . . 108.5
C29 C35 H35B . . 108.5
H35A C35 H35B . . 107.5
O5 C36 C32 . . 105.9(6)
O5 C36 H36A . . 110.5
C32 C36 H36A . . 110.5
O5 C36 H36B . . 110.5
C32 C36 H36B . . 110.5
H36A C36 H36B . . 108.7
C42 C37 C38 . . 119.4(6)
C42 C37 C43 . . 120.1(5)
C38 C37 C43 . . 120.5(6)
C39 C38 C37 . . 120.0(6)
C39 C38 H38 . . 120.0
C37 C38 H38 . . 120.0
C38 C39 C40 . . 120.7(6)
C38 C39 C44 . . 119.1(6)
C40 C39 C44 . . 120.2(6)
C39 C40 C41 . . 119.0(6)
C39 C40 H40 . . 120.5
C41 C40 H40 . . 120.5
O5 C41 C42 . . 115.3(6)
O5 C41 C40 . . 124.9(6)
C42 C41 C40 . . 119.9(6)
C37 C42 C41 . . 120.6(6)
C37 C42 H42 . . 119.7
C41 C42 H42 . . 119.7
O7 C43 O8 . . 125.8(6)
O7 C43 C37 . . 119.6(6)
O8 C43 C37 . . 114.5(6)
O9 C44 O10 . . 123.6(6)
O9 C44 C39 . . 119.2(6)
O10 C44 C39 . . 117.2(6)
N3 C45 C46 . . 123.7(9)
N3 C45 H45 . . 118.1
C46 C45 H45 . . 118.1
C47 C46 C45 . . 119.0(9)
C47 C46 H46 . . 120.5
C45 C46 H46 . . 120.5
C46 C47 C48 . . 121.1(9)
C46 C47 H47 . . 119.4
C48 C47 H47 . . 119.4
C47 C48 C56 . . 116.4(8)
C47 C48 C49 . . 126.4(9)
C56 C48 C49 . . 117.2(9)
C50 C49 C48 . . 123.4(9)
C50 C49 H49 . . 118.3
C48 C49 H49 . . 118.3
C49 C50 C51 . . 120.8(9)
C49 C50 H50 . . 119.6
C51 C50 H50 . . 119.6
C52 C51 C55 . . 116.8(7)
C52 C51 C50 . . 125.1(8)
C55 C51 C50 . . 118.1(8)
C53 C52 C51 . . 120.4(7)
C53 C52 H52 . . 119.8
C51 C52 H52 . . 119.8
C52 C53 C54 . . 118.9(8)
C52 C53 H53 . . 120.6
C54 C53 H53 . . 120.6
N4 C54 C53 . . 123.5(8)
N4 C54 H54 . . 118.2
C53 C54 H54 . . 118.2
N4 C55 C51 . . 122.8(7)
N4 C55 C56 . . 117.2(6)
C51 C55 C56 . . 120.0(7)
N3 C56 C48 . . 122.7(7)
N3 C56 C55 . . 117.0(6)
C48 C56 C55 . . 120.4(7)

loop_
_geom_bond_atom_site_label_1
_geom_bond_atom_site_label_2
_geom_bond_site_symmetry_2
_geom_bond_distance
_geom_bond_publ_flag
Zn1 O10 . 2.012(5) yes
Zn1 O4 1_566 2.013(5) yes
Zn1 N4 . 2.119(5) yes
Zn1 O2W . 2.145(5) yes
Zn1 N3 . 2.215(6) yes
Zn1 O3 1_566 2.631(6) ?
Zn1 C15 1_566 2.662(6) ?
Zn2 O8 . 2.018(5) yes
Zn2 O11 . 2.102(5) yes
Zn2 O1W . 2.126(5) yes
Zn2 N1 . 2.129(6) yes
Zn2 N2 . 2.201(6) yes
Zn2 O12 . 2.315(5) yes
Zn2 C16 . 2.543(7) ?
N1 C17 . 1.323(9) ?
N1 C28 . 1.355(9) ?
N2 C26 . 1.318(9) ?
N2 C27 . 1.362(8) ?
N3 C45 . 1.346(10) ?
N3 C56 . 1.351(9) ?
N4 C54 . 1.319(9) ?
N4 C55 . 1.368(9) ?
O1W H1C . 0.8200 ?
O1W H1D . 1.02(10) ?
O1 C7 . 1.399(9) ?
O1 H1 . 0.8200 ?
O2W H2C . 0.8200 ?
O2W H2D . 0.86(10) ?
O2 C35 . 1.399(9) ?
O2 H2A . 0.8200 ?
O3 C15 . 1.227(8) ?
O3 Zn1 1_544 2.631(6) ?
O4 C15 . 1.277(8) ?
O4 Zn1 1_544 2.013(5) ?
O5 C41 . 1.369(8) ?
O5 C36 . 1.436(8) ?
O6 C13 . 1.360(7) ?
O6 C8 . 1.432(7) ?
O7 C43 . 1.247(8) ?
O8 C43 . 1.260(8) ?
O9 C44 . 1.233(8) ?
O10 C44 . 1.269(8) ?
O11 C16 . 1.267(8) ?
O12 C16 . 1.257(8) ?
C1 C2 . 1.364(10) ?
C1 C6 . 1.372(10) ?
C1 C7 . 1.535(10) ?
C2 C3 . 1.385(10) ?
C2 H2B . 0.9300 ?
C3 C4 . 1.400(10) ?
C3 H3 . 0.9300 ?
C4 C5 . 1.382(10) ?
C4 C8 . 1.500(9) ?
C5 C6 . 1.395(10) ?
C5 H5 . 0.9300 ?
C6 H6 . 0.9300 ?
C7 H7A . 0.9700 ?
C7 H7B . 0.9700 ?
C8 H8A . 0.9700 ?
C8 H8B . 0.9700 ?
C9 C14 . 1.384(9) ?
C9 C10 . 1.392(9) ?
C9 C15 . 1.502(8) ?
C10 C11 . 1.388(9) ?
C10 H10 . 0.9300 ?
C11 C12 . 1.392(9) ?
C11 C16 . 1.498(8) ?
C12 C13 . 1.401(8) ?
C12 H12 . 0.9300 ?
C13 C14 . 1.383(8) ?
C14 H14 . 0.9300 ?
C15 Zn1 1_544 2.662(6) ?
C17 C18 . 1.401(11) ?
C17 H17 . 0.9300 ?
C18 C19 . 1.371(11) ?
C18 H18 . 0.9300 ?
C19 C20 . 1.418(10) ?
C19 H19 . 0.9300 ?
C20 C21 . 1.410(11) ?
C20 C28 . 1.412(9) ?
C21 C22 . 1.366(11) ?
C21 H21 . 0.9300 ?
C22 C23 . 1.445(10) ?
C22 H22 . 0.9300 ?
C23 C27 . 1.386(10) ?
C23 C24 . 1.406(10) ?
C24 C25 . 1.361(11) ?
C24 H24 . 0.9300 ?
C25 C26 . 1.384(11) ?
C25 H25 . 0.9300 ?
C26 H26 . 0.9300 ?
C27 C28 . 1.437(9) ?
C29 C34 . 1.378(10) ?
C29 C30 . 1.385(10) ?
C29 C35 . 1.532(10) ?
C30 C31 . 1.365(10) ?
C30 H30 . 0.9300 ?
C31 C32 . 1.398(10) ?
C31 H31 . 0.9300 ?
C32 C33 . 1.373(10) ?
C32 C36 . 1.506(10) ?
C33 C34 . 1.393(10) ?
C33 H33 . 0.9300 ?
C34 H34 . 0.9300 ?
C35 H35A . 0.9700 ?
C35 H35B . 0.9700 ?
C36 H36A . 0.9700 ?
C36 H36B . 0.9700 ?
C37 C42 . 1.384(9) ?
C37 C38 . 1.392(9) ?
C37 C43 . 1.517(9) ?
C38 C39 . 1.385(9) ?
C38 H38 . 0.9300 ?
C39 C40 . 1.391(9) ?
C39 C44 . 1.511(9) ?
C40 C41 . 1.397(9) ?
C40 H40 . 0.9300 ?
C41 C42 . 1.388(9) ?
C42 H42 . 0.9300 ?
C45 C46 . 1.373(13) ?
C45 H45 . 0.9300 ?
C46 C47 . 1.339(14) ?
C46 H46 . 0.9300 ?
C47 C48 . 1.400(13) ?
C47 H47 . 0.9300 ?
C48 C56 . 1.415(11) ?
C48 C49 . 1.421(13) ?
C49 C50 . 1.340(14) ?
C49 H49 . 0.9300 ?
C50 C51 . 1.441(12) ?
C50 H50 . 0.9300 ?
C51 C52 . 1.400(12) ?
C51 C55 . 1.408(10) ?
C52 C53 . 1.356(12) ?
C52 H52 . 0.9300 ?
C53 C54 . 1.398(11) ?
C53 H53 . 0.9300 ?
C54 H54 . 0.9300 ?
C55 C56 . 1.443(10) ?

loop_
_geom_hbond_atom_site_label_D
_geom_hbond_atom_site_label_H
_geom_hbond_atom_site_label_A
_geom_hbond_site_symmetry_A
_geom_hbond_distance_DH
_geom_hbond_distance_HA
_geom_hbond_distance_DA
_geom_hbond_angle_DHA
_geom_hbond_publ_flag
O1 H1 O12 1_445 0.82 1.99 2.796(7) 167 y
O2 H2A O9 1_445 0.82 1.87 2.665(8) 165 y
O1W H1C O7 . 0.82 2.05 2.776(7) 147 y
O1W H1D O1 2_565 1.02(10) 1.80(10) 2.797(7) 164(8) y
O2W H2C O2 2_576 0.82 2.06 2.876(8) 179 y
O2W H2D O7 2_686 0.86(10) 2.05(10) 2.870(8) 160(10) y
C3 H3 O12 2_665 0.93 2.58 3.460(9) 158 y
C19 H19 O3 2_775 0.93 2.42 3.150(9) 135 y
C45 H45 O11 2_676 0.93 2.51 3.176(10) 128 y
C2 H2B Cg1 2_665 0.93 2.75 3.558(8) 146 y
C30 H30 Cg2 2_676 0.93 2.78 3.604(8) 149 y
C24 H24 Cg4 1_655 0.93 2.81 3.609(8) 145 y
C53 H53 Cg4 1_665 0.93 2.69 3.400(8) 134 y
